data_7002932
loop_
_publ_author_name
'Ionkin, Alex S.'
'Marshall, William J.'
'Fish, Brian M.'

_publ_section_title
;
 A rearrangement of 1,1-linked four-membered rings to bicyclic
 bridgehead five-membered rings: A phosphorus turn
;
_journal_issue 47
_journal_name_full 'Dalton Transactions'
_journal_page_first 10574
_journal_page_last 10580
_journal_paper_doi 10.1039/b916558d
_journal_year 2009
_chemical_formula_sum 'C22 H40 O2 P2'
_chemical_formula_weight 398.48
_chemical_name_systematic
;
?
;
_space_group_IT_number 15
_symmetry_cell_setting monoclinic
_symmetry_space_group_name_Hall '-C 2yc'
_symmetry_space_group_name_H-M 'C 1 2/c 1'
_atom_sites_solution_hydrogens geom
_atom_sites_solution_primary direct
_atom_sites_solution_secondary difmap
_audit_creation_method SHELXL-97
_cell_angle_alpha 90.00
_cell_angle_beta 109.681(8)
_cell_angle_gamma 90.00
_cell_formula_units_Z 4
_cell_length_a 24.140(12)
_cell_length_b 8.856(5)
_cell_length_c 11.564(6)
_cell_measurement_temperature 173(2)
_cell_volume 2328(2)
_computing_cell_refinement 'Bruker XSCANS'
_computing_data_collection 'Bruker XSCANS'
_computing_data_reduction 'Bruker SHELXTL'
_computing_molecular_graphics 'Bruker SHELXTL'
_computing_publication_material 'Bruker SHELXTL'
_computing_structure_refinement 'SHELXL-97 (Sheldrick, 1997)'
_computing_structure_solution 'SHELXS-97 (Sheldrick, 1990)'
_diffrn_ambient_temperature 173(2)
_diffrn_measured_fraction_theta_full 0.996
_diffrn_measured_fraction_theta_max 0.996
_diffrn_measurement_device_type 'Bruker P4'
_diffrn_measurement_method '\w scans'
_diffrn_radiation_monochromator graphite
_diffrn_radiation_source 'fine-focus sealed tube'
_diffrn_radiation_type MoK\a
_diffrn_radiation_wavelength 0.71073
_diffrn_reflns_av_R_equivalents 0.0419
_diffrn_reflns_av_sigmaI/netI 0.0265
_diffrn_reflns_limit_h_max 30
_diffrn_reflns_limit_h_min -30
_diffrn_reflns_limit_k_max 10
_diffrn_reflns_limit_k_min -11
_diffrn_reflns_limit_l_max 14
_diffrn_reflns_limit_l_min -14
_diffrn_reflns_number 18860
_diffrn_reflns_theta_full 26.74
_diffrn_reflns_theta_max 26.74
_diffrn_reflns_theta_min 1.79
_exptl_absorpt_coefficient_mu 0.200
_exptl_absorpt_correction_type none
_exptl_crystal_colour gold
_exptl_crystal_density_diffrn 1.137
_exptl_crystal_density_method 'not measured'
_exptl_crystal_description ireg.plate
_exptl_crystal_F_000 872
_exptl_crystal_size_max 0.440
_exptl_crystal_size_mid 0.400
_exptl_crystal_size_min 0.060
_refine_diff_density_max 0.882
_refine_diff_density_min -0.199
_refine_diff_density_rms 0.056
_refine_ls_extinction_method none
_refine_ls_goodness_of_fit_ref 1.074
_refine_ls_hydrogen_treatment riding
_refine_ls_matrix_type full
_refine_ls_number_parameters 124
_refine_ls_number_reflns 2471
_refine_ls_number_restraints 0
_refine_ls_restrained_S_all 1.074
_refine_ls_R_factor_all 0.0628
_refine_ls_R_factor_gt 0.0447
_refine_ls_shift/su_max 0.001
_refine_ls_shift/su_mean 0.000
_refine_ls_structure_factor_coef Fsqd
_refine_ls_weighting_details 'calc w=1/[\s^2^(Fo^2^)+(0.0599P)^2^+3.1436P] where P=(Fo^2^+2Fc^2^)/3'
_refine_ls_weighting_scheme calc
_refine_ls_wR_factor_gt 0.1138
_refine_ls_wR_factor_ref 0.1307
_reflns_number_gt 1932
_reflns_number_total 2471
_reflns_threshold_expression >2sigma(I)
_cod_data_source_file b916558d.txt
_cod_data_source_block 07034
_cod_depositor_comments
;
The following automatic conversions were performed:
'_symmetry_cell_setting' value 'Monoclinic' changed to 'monoclinic'
according to '/home/saulius/struct/CIF-dictionaries/cif_core.dic'
dictionary named 'cif_core.dic' version 2.4.1 from 2010-06-29.

Automatic conversion script
Id: cif_fix_enum 1527 2010-12-29 10:47:43Z saulius 
;
_cod_original_sg_symbol_H-M C2/c
_cod_database_code 7002932

loop_
_symmetry_equiv_pos_as_xyz
'x, y, z'
'-x, y, -z+1/2'
'x+1/2, y+1/2, z'
'-x+1/2, y+1/2, -z+1/2'
'-x, -y, -z'
'x, -y, z-1/2'
'-x+1/2, -y+1/2, -z'
'x+1/2, -y+1/2, z-1/2'

loop_
_atom_site_label
_atom_site_type_symbol
_atom_site_fract_x
_atom_site_fract_y
_atom_site_fract_z
_atom_site_U_iso_or_equiv
_atom_site_adp_type
_atom_site_occupancy
_atom_site_symmetry_multiplicity
_atom_site_calc_flag
_atom_site_refinement_flags
_atom_site_disorder_assembly
_atom_site_disorder_group
P1 P 0.47672(2) 0.08410(7) 0.92846(5) 0.03252(19) Uani 1 1 d . . .
O1 O 0.41153(8) -0.1500(2) 0.77679(14) 0.0487(5) Uani 1 1 d . . .
C1 C 0.41500(9) -0.0425(3) 0.84229(18) 0.0329(5) Uani 1 1 d . . .
C2 C 0.36850(8) 0.0356(2) 0.88483(17) 0.0283(4) Uani 1 1 d . . .
H2A H 0.3428 0.0962 0.8170 0.034 Uiso 1 1 calc R . .
C3 C 0.41261(8) 0.1427(2) 0.97879(17) 0.0256(4) Uani 1 1 d . . .
H3A H 0.4191 0.1074 1.0627 0.031 Uiso 1 1 calc R . .
C4 C 0.33005(9) -0.0752(2) 0.92909(18) 0.0320(5) Uani 1 1 d . . .
C5 C 0.36788(11) -0.1853(3) 1.0247(2) 0.0403(5) Uani 1 1 d . . .
H5A H 0.3429 -0.2522 1.0504 0.060 Uiso 1 1 calc R . .
H5B H 0.3926 -0.1300 1.0944 0.060 Uiso 1 1 calc R . .
H5C H 0.3919 -0.2431 0.9896 0.060 Uiso 1 1 calc R . .
C6 C 0.29069(12) -0.1640(3) 0.8173(2) 0.0540(7) Uani 1 1 d . . .
H6A H 0.2671 -0.0949 0.7568 0.081 Uiso 1 1 calc R . .
H6B H 0.2656 -0.2307 0.8427 0.081 Uiso 1 1 calc R . .
H6C H 0.3149 -0.2220 0.7828 0.081 Uiso 1 1 calc R . .
C7 C 0.29076(10) 0.0105(3) 0.9856(2) 0.0455(6) Uani 1 1 d . . .
H7A H 0.2668 0.0810 0.9267 0.068 Uiso 1 1 calc R . .
H7B H 0.3148 0.0641 1.0571 0.068 Uiso 1 1 calc R . .
H7C H 0.2659 -0.0595 1.0085 0.068 Uiso 1 1 calc R . .
C8 C 0.40278(9) 0.3158(2) 0.97147(18) 0.0296(4) Uani 1 1 d . . .
C9 C 0.45546(10) 0.3861(3) 1.0709(2) 0.0388(5) Uani 1 1 d . . .
H9A H 0.4578 0.3467 1.1497 0.058 Uiso 1 1 calc R . .
H9B H 0.4507 0.4938 1.0706 0.058 Uiso 1 1 calc R . .
H9C H 0.4909 0.3621 1.0547 0.058 Uiso 1 1 calc R . .
C10 C 0.34724(10) 0.3566(3) 0.9994(2) 0.0382(5) Uani 1 1 d . . .
H10A H 0.3506 0.3206 1.0798 0.057 Uiso 1 1 calc R . .
H10B H 0.3138 0.3105 0.9396 0.057 Uiso 1 1 calc R . .
H10C H 0.3424 0.4643 0.9965 0.057 Uiso 1 1 calc R . .
C11 C 0.39782(11) 0.3811(3) 0.84565(19) 0.0400(5) Uani 1 1 d . . .
H11A H 0.3928 0.4886 0.8465 0.060 Uiso 1 1 calc R . .
H11B H 0.3646 0.3370 0.7837 0.060 Uiso 1 1 calc R . .
H11C H 0.4330 0.3586 0.8279 0.060 Uiso 1 1 calc R . .

loop_
_atom_site_aniso_label
_atom_site_aniso_U_11
_atom_site_aniso_U_22
_atom_site_aniso_U_33
_atom_site_aniso_U_23
_atom_site_aniso_U_13
_atom_site_aniso_U_12
P1 0.0263(3) 0.0435(3) 0.0313(3) 0.0059(2) 0.0144(2) 0.0050(2)
O1 0.0560(11) 0.0558(11) 0.0367(9) -0.0129(8) 0.0188(8) 0.0082(8)
C1 0.0376(11) 0.0413(12) 0.0231(9) 0.0024(8) 0.0144(8) 0.0059(9)
C2 0.0264(10) 0.0337(11) 0.0257(9) 0.0010(8) 0.0101(8) 0.0024(8)
C3 0.0236(9) 0.0327(10) 0.0219(9) 0.0029(7) 0.0093(7) 0.0034(8)
C4 0.0303(11) 0.0363(11) 0.0314(10) -0.0010(8) 0.0132(9) -0.0048(8)
C5 0.0498(14) 0.0347(12) 0.0389(12) 0.0046(9) 0.0182(10) -0.0040(10)
C6 0.0523(15) 0.0625(17) 0.0432(13) -0.0065(12) 0.0109(12) -0.0205(13)
C7 0.0373(13) 0.0505(14) 0.0597(15) 0.0022(12) 0.0307(12) -0.0027(11)
C8 0.0298(10) 0.0307(11) 0.0285(10) 0.0021(8) 0.0103(8) 0.0011(8)
C9 0.0401(12) 0.0373(12) 0.0361(11) 0.0001(9) 0.0091(10) -0.0048(9)
C10 0.0387(12) 0.0339(12) 0.0447(12) -0.0001(9) 0.0175(10) 0.0090(9)
C11 0.0456(13) 0.0416(13) 0.0323(11) 0.0075(9) 0.0125(10) 0.0017(10)

loop_
_atom_type_symbol
_atom_type_description
_atom_type_scat_dispersion_real
_atom_type_scat_dispersion_imag
_atom_type_scat_source
C C 0.0033 0.0016 'International Tables Vol C Tables 4.2.6.8 and 6.1.1.4'
H H 0.0000 0.0000 'International Tables Vol C Tables 4.2.6.8 and 6.1.1.4'
O O 0.0106 0.0060 'International Tables Vol C Tables 4.2.6.8 and 6.1.1.4'
P P 0.1023 0.0942 'International Tables Vol C Tables 4.2.6.8 and 6.1.1.4'

loop_
_geom_angle_atom_site_label_1
_geom_angle_atom_site_label_2
_geom_angle_atom_site_label_3
_geom_angle
_geom_angle_site_symmetry_1
_geom_angle_site_symmetry_3
_geom_angle_publ_flag
C1 P1 C3 74.98(9) . . ?
C1 P1 P1 96.17(8) . 5_657 ?
C3 P1 P1 102.38(7) . 5_657 ?
O1 C1 C2 131.0(2) . . ?
O1 C1 P1 133.41(18) . . ?
C2 C1 P1 95.58(14) . . ?
C1 C2 C4 113.89(18) . . ?
C1 C2 C3 95.50(15) . . ?
C4 C2 C3 119.90(16) . . ?
C8 C3 C2 120.50(16) . . ?
C8 C3 P1 112.28(13) . . ?
C2 C3 P1 93.20(12) . . ?
C7 C4 C5 108.36(18) . . ?
C7 C4 C6 108.5(2) . . ?
C5 C4 C6 109.3(2) . . ?
C7 C4 C2 110.79(18) . . ?
C5 C4 C2 111.40(17) . . ?
C6 C4 C2 108.39(17) . . ?
C10 C8 C9 108.18(18) . . ?
C10 C8 C11 108.61(17) . . ?
C9 C8 C11 109.83(18) . . ?
C10 C8 C3 110.61(17) . . ?
C9 C8 C3 106.76(17) . . ?
C11 C8 C3 112.75(17) . . ?

loop_
_geom_bond_atom_site_label_1
_geom_bond_atom_site_label_2
_geom_bond_distance
_geom_bond_site_symmetry_2
_geom_bond_publ_flag
P1 C1 1.863(2) . ?
P1 C3 1.900(2) . ?
P1 P1 2.2286(13) 5_657 ?
O1 C1 1.202(3) . ?
C1 C2 1.533(3) . ?
C2 C4 1.551(3) . ?
C2 C3 1.561(3) . ?
C3 C8 1.549(3) . ?
C4 C7 1.523(3) . ?
C4 C5 1.526(3) . ?
C4 C6 1.538(3) . ?
C8 C10 1.525(3) . ?
C8 C9 1.530(3) . ?
C8 C11 1.532(3) . ?

loop_
_geom_torsion_atom_site_label_1
_geom_torsion_atom_site_label_2
_geom_torsion_atom_site_label_3
_geom_torsion_atom_site_label_4
_geom_torsion
_geom_torsion_site_symmetry_1
_geom_torsion_site_symmetry_2
_geom_torsion_site_symmetry_3
_geom_torsion_site_symmetry_4
_geom_torsion_publ_flag
C3 P1 C1 O1 -173.0(2) . . . . ?
P1 P1 C1 O1 -71.8(2) 5_657 . . . ?
C3 P1 C1 C2 6.04(12) . . . . ?
P1 P1 C1 C2 107.24(12) 5_657 . . . ?
O1 C1 C2 C4 45.8(3) . . . . ?
P1 C1 C2 C4 -133.33(15) . . . . ?
O1 C1 C2 C3 172.0(2) . . . . ?
P1 C1 C2 C3 -7.14(14) . . . . ?
C1 C2 C3 C8 125.25(18) . . . . ?
C4 C2 C3 C8 -113.1(2) . . . . ?
C1 C2 C3 P1 6.98(13) . . . . ?
C4 C2 C3 P1 128.63(16) . . . . ?
C1 P1 C3 C8 -130.83(15) . . . . ?
P1 P1 C3 C8 136.02(12) 5_657 . . . ?
C1 P1 C3 C2 -5.91(11) . . . . ?
P1 P1 C3 C2 -99.07(11) 5_657 . . . ?
C1 C2 C4 C7 172.41(17) . . . . ?
C3 C2 C4 C7 60.3(2) . . . . ?
C1 C2 C4 C5 51.7(2) . . . . ?
C3 C2 C4 C5 -60.4(2) . . . . ?
C1 C2 C4 C6 -68.6(2) . . . . ?
C3 C2 C4 C6 179.30(19) . . . . ?
C2 C3 C8 C10 65.9(2) . . . . ?
P1 C3 C8 C10 174.02(13) . . . . ?
C2 C3 C8 C9 -176.65(16) . . . . ?
P1 C3 C8 C9 -68.50(18) . . . . ?
C2 C3 C8 C11 -56.0(2) . . . . ?
P1 C3 C8 C11 52.2(2) . . . . ?
